data_2216941
loop_
_publ_author_name
'Hussain, Altaf'
'Siddiqui, Hamid Latif'
'Zia-ur-Rehman, Muhammad'
'Elsegood, Mark R. J.'
'M. Khan, Khalid'

_publ_section_title
;
 4-Hydroxy-4,6a,6b,9,9,12a,14b-heptamethylperhydropicen-3-one
 hemihydrate isolated from <i>Adiantum incisum</i>
;
_journal_coeditor_code BT2638
_journal_issue 1
_journal_name_full 'Acta Crystallographica Section E'
_journal_page_first o264
_journal_page_last o264
_journal_paper_doi 10.1107/S1600536807064021
_journal_volume 64
_journal_year 2008
_chemical_formula_iupac 'C29 H48 O2, 0.5H2 O'
_chemical_formula_moiety 'C29 H48 O2, 0.5(H2 O)'
_chemical_formula_sum 'C29 H49 O2.5'
_chemical_formula_weight 437.68
_chemical_name_systematic
;
4-Hydroxy-4,6a,6b,9,9,12a,14b-heptamethylperhydropicen-3-one hemihydrate
;
_space_group_IT_number 4
_symmetry_cell_setting monoclinic
_symmetry_space_group_name_Hall 'P 2yb'
_symmetry_space_group_name_H-M 'P 1 21 1'
_atom_sites_solution_hydrogens geom
_atom_sites_solution_primary direct
_atom_sites_solution_secondary difmap
_audit_creation_method SHELXL-97
_cell_angle_alpha 90.00
_cell_angle_beta 114.725(5)
_cell_angle_gamma 90.00
_cell_formula_units_Z 4
_cell_length_a 6.4432(4)
_cell_length_b 57.477(8)
_cell_length_c 7.2226(6)
_cell_measurement_reflns_used 10245
_cell_measurement_temperature 120(2)
_cell_measurement_theta_max 27.48
_cell_measurement_theta_min 1.00
_cell_volume 2429.6(4)
_computing_cell_refinement 'DENZO (Otwinowski & Minor, 1997) and COLLECT'
_computing_data_collection 'COLLECT (Hooft,  1998)'
_computing_data_reduction 'DENZO and COLLECT'
_computing_molecular_graphics SHELXTL
_computing_publication_material 'SHELXTL and local programs'
_computing_structure_refinement SHELXTL
_computing_structure_solution 'SHELXTL (Sheldrick,  2000)'
_diffrn_ambient_temperature 120(2)
_diffrn_detector_area_resol_mean 9.091
_diffrn_measured_fraction_theta_full 0.866
_diffrn_measured_fraction_theta_max 0.866
_diffrn_measurement_device_type 'Bruker--Nonius Kappa CCD'
_diffrn_measurement_method '\f & \w scans'
_diffrn_radiation_monochromator graphite
_diffrn_radiation_source 'Bruker-Nonius FR591 rotating anode'
_diffrn_radiation_type MoK\a
_diffrn_radiation_wavelength 0.71073
_diffrn_reflns_av_R_equivalents 0.0637
_diffrn_reflns_av_sigmaI/netI 0.1117
_diffrn_reflns_limit_h_max 7
_diffrn_reflns_limit_h_min -7
_diffrn_reflns_limit_k_max 68
_diffrn_reflns_limit_k_min -68
_diffrn_reflns_limit_l_max 8
_diffrn_reflns_limit_l_min -8
_diffrn_reflns_number 12411
_diffrn_reflns_theta_full 24.99
_diffrn_reflns_theta_max 24.99
_diffrn_reflns_theta_min 4.97
_diffrn_standards_decay_% 0
_diffrn_standards_number 0
_exptl_absorpt_coefficient_mu 0.073
_exptl_absorpt_correction_T_max 0.996
_exptl_absorpt_correction_T_min 0.970
_exptl_absorpt_correction_type multi-scan
_exptl_absorpt_process_details '(SADABS; Sheldrick,  2003)'
_exptl_crystal_colour colourless
_exptl_crystal_density_diffrn 1.197
_exptl_crystal_density_method 'not measured'
_exptl_crystal_description plate
_exptl_crystal_F_000 972
_exptl_crystal_size_max 0.42
_exptl_crystal_size_mid 0.20
_exptl_crystal_size_min 0.06
_refine_diff_density_max 0.233
_refine_diff_density_min -0.320
_refine_ls_extinction_method none
_refine_ls_goodness_of_fit_ref 1.047
_refine_ls_hydrogen_treatment constr
_refine_ls_matrix_type full
_refine_ls_number_parameters 584
_refine_ls_number_reflns 3758
_refine_ls_number_restraints 52
_refine_ls_restrained_S_all 1.041
_refine_ls_R_factor_all 0.1354
_refine_ls_R_factor_gt 0.0711
_refine_ls_shift/su_max 0.001
_refine_ls_shift/su_mean 0.000
_refine_ls_structure_factor_coef Fsqd
_refine_ls_weighting_details 'calc w=1/[\s^2^(Fo^2^)+(0.0174P)^2^+4.4271P] where P=(Fo^2^+2Fc^2^)/3'
_refine_ls_weighting_scheme calc
_refine_ls_wR_factor_gt 0.1224
_refine_ls_wR_factor_ref 0.1467
_reflns_number_gt 2285
_reflns_number_total 3758
_reflns_threshold_expression I>2\s(I)
_cod_data_source_file bt2638.cif
_cod_data_source_block I
_cod_depositor_comments
;
 Marking attached hydrogen atoms.

 Antanas Vaitkus,
 2017-03-21
;
_cod_original_sg_symbol_H-M 'P 21'
_cod_original_formula_sum 'C29 H49 O2.50'
_cod_database_code 2216941
_cod_database_fobs_code 2216941

loop_
_symmetry_equiv_pos_as_xyz
'x, y, z'
'-x, y+1/2, -z'

loop_
_atom_site_type_symbol
_atom_site_label
_atom_site_fract_x
_atom_site_fract_y
_atom_site_fract_z
_atom_site_U_iso_or_equiv
_atom_site_adp_type
_atom_site_calc_flag
_atom_site_refinement_flags
_atom_site_occupancy
_atom_site_attached_hydrogens
C C1 0.9141(13) 0.15886(12) 0.0149(12) 0.0246(19) Uani d . 1 0
O O1 0.8628(10) 0.16278(9) 0.1878(9) 0.0382(16) Uani d . 1 0
H H1 0.8052 0.1761 0.1792 0.057 Uiso calc R 1 0
C C2 0.7039(13) 0.16394(12) -0.1775(13) 0.027(2) Uani d . 1 0
O O2 0.5468(10) 0.17554(9) -0.1680(9) 0.0424(16) Uani d . 1 0
C C3 0.6946(15) 0.15411(12) -0.3734(13) 0.034(2) Uani d . 1 0
H H3A 0.8056 0.1625 -0.4114 0.041 Uiso calc R 1 0
H H3B 0.5401 0.1566 -0.4832 0.041 Uiso calc R 1 0
C C4 0.7496(14) 0.12804(12) -0.3550(12) 0.028(2) Uani d . 1 0
H H4A 0.7565 0.1226 -0.4825 0.034 Uiso calc R 1 0
H H4B 0.6242 0.1195 -0.3397 0.034 Uiso calc R 1 0
C C5 0.9782(13) 0.12198(12) -0.1726(11) 0.0199(18) Uani d . 1 0
C C6 0.9908(13) 0.09486(11) -0.1440(12) 0.0223(19) Uani d . 1 0
H H6 0.8464 0.0904 -0.1328 0.027 Uiso calc R 1 0
C C7 0.9876(14) 0.08129(12) -0.3270(12) 0.027(2) Uani d . 1 0
H H7A 1.1312 0.0844 -0.3415 0.033 Uiso calc R 1 0
H H7B 0.8593 0.0869 -0.4521 0.033 Uiso calc R 1 0
C C8 0.9619(14) 0.05492(12) -0.3079(12) 0.027(2) Uani d . 1 0
H H8A 0.8092 0.0517 -0.3121 0.032 Uiso calc R 1 0
H H8B 0.9715 0.0470 -0.4259 0.032 Uiso calc R 1 0
C C9 1.1456(12) 0.04490(11) -0.1102(11) 0.0191(18) Uani d . 1 0
H H9 1.2947 0.0493 -0.1123 0.023 Uiso calc R 1 0
C C10 1.1479(12) 0.01764(11) -0.1013(11) 0.0171(18) Uani d . 1 0
C C11 1.2009(13) 0.00819(12) -0.2769(11) 0.0231(19) Uani d . 1 0
H H11A 1.0692 0.0115 -0.4080 0.028 Uiso calc R 1 0
H H11B 1.3349 0.0166 -0.2772 0.028 Uiso calc R 1 0
C C12 1.2498(13) -0.01789(12) -0.2628(11) 0.0234(19) Uani d . 1 0
H H12A 1.1109 -0.0265 -0.2767 0.028 Uiso calc R 1 0
H H12B 1.2885 -0.0226 -0.3763 0.028 Uiso calc R 1 0
C C13 1.4462(13) -0.02423(12) -0.0607(11) 0.0239(19) Uani d . 1 0
H H13A 1.5889 -0.0174 -0.0573 0.029 Uiso calc R 1 0
H H13B 1.4646 -0.0413 -0.0538 0.029 Uiso calc R 1 0
C C14 1.4153(13) -0.01598(12) 0.1279(12) 0.0228(19) Uani d . 1 0
C C15 1.3517(13) 0.01046(11) 0.1021(11) 0.0202(18) Uani d . 1 0
H H15 1.4879 0.0183 0.0976 0.024 Uiso calc R 1 0
C C16 1.3269(14) 0.02130(12) 0.2849(13) 0.028(2) Uani d . 1 0
H H16A 1.4545 0.0161 0.4124 0.034 Uiso calc R 1 0
H H16B 1.1821 0.0160 0.2879 0.034 Uiso calc R 1 0
C C17 1.3279(13) 0.04789(11) 0.2727(12) 0.025(2) Uani d . 1 0
H H17A 1.4785 0.0530 0.2815 0.030 Uiso calc R 1 0
H H17B 1.3096 0.0544 0.3920 0.030 Uiso calc R 1 0
C C18 1.1388(12) 0.05814(11) 0.0761(12) 0.0178(18) Uani d . 1 0
C C19 1.1891(12) 0.08532(12) 0.0555(11) 0.0174(18) Uani d . 1 0
C C20 1.1912(14) 0.09901(12) 0.2401(12) 0.027(2) Uani d . 1 0
H H20A 1.3310 0.0949 0.3622 0.032 Uiso calc R 1 0
H H20B 1.0579 0.0942 0.2656 0.032 Uiso calc R 1 0
C C21 1.1839(14) 0.12576(11) 0.2096(12) 0.026(2) Uani d . 1 0
H H21A 1.1798 0.1336 0.3301 0.031 Uiso calc R 1 0
H H21B 1.3230 0.1309 0.1953 0.031 Uiso calc R 1 0
C C22 0.9710(13) 0.13238(12) 0.0179(11) 0.0207(18) Uani d . 1 0
H H22 0.8418 0.1242 0.0330 0.025 Uiso calc R 1 0
C C23 1.1030(13) 0.17568(12) 0.0279(13) 0.034(2) Uani d . 1 0
H H23A 1.0559 0.1917 0.0383 0.051 Uiso calc R 1 0
H H23B 1.1314 0.1742 -0.0947 0.051 Uiso calc R 1 0
H H23C 1.2432 0.1720 0.1485 0.051 Uiso calc R 1 0
C C24 1.1701(13) 0.13176(12) -0.2263(11) 0.0236(19) Uani d . 1 0
H H24A 1.1163 0.1460 -0.3077 0.035 Uiso calc R 1 0
H H24B 1.2110 0.1201 -0.3047 0.035 Uiso calc R 1 0
H H24C 1.3045 0.1354 -0.1005 0.035 Uiso calc R 1 0
C C25 0.9171(12) 0.00745(12) -0.1252(12) 0.0259(19) Uani d . 1 0
H H25A 0.7927 0.0173 -0.2172 0.039 Uiso calc R 1 0
H H25B 0.9118 0.0068 0.0083 0.039 Uiso calc R 1 0
H H25C 0.8998 -0.0083 -0.1820 0.039 Uiso calc R 1 0
C C26 1.2423(14) -0.03148(13) 0.1681(13) 0.031(2) Uani d . 1 0
H H26A 1.1008 -0.0327 0.0434 0.046 Uiso calc R 1 0
H H26B 1.2090 -0.0246 0.2768 0.046 Uiso calc R 1 0
H H26C 1.3075 -0.0470 0.2098 0.046 Uiso calc R 1 0
C C27 1.6484(14) -0.01867(13) 0.3106(12) 0.030(2) Uani d . 1 0
H H27A 1.7076 -0.0344 0.3105 0.045 Uiso calc R 1 0
H H27B 1.6307 -0.0162 0.4374 0.045 Uiso calc R 1 0
H H27C 1.7555 -0.0072 0.3002 0.045 Uiso calc R 1 0
C C28 0.9116(12) 0.05487(12) 0.0917(12) 0.0238(19) Uani d . 1 0
H H28A 0.8950 0.0385 0.1222 0.036 Uiso calc R 1 0
H H28B 0.7859 0.0592 -0.0380 0.036 Uiso calc R 1 0
H H28C 0.9081 0.0648 0.2007 0.036 Uiso calc R 1 0
C C29 1.4230(12) 0.08909(12) 0.0534(13) 0.029(2) Uani d . 1 0
H H29A 1.4168 0.0844 -0.0792 0.043 Uiso calc R 1 0
H H29B 1.5376 0.0797 0.1611 0.043 Uiso calc R 1 0
H H29C 1.4644 0.1056 0.0771 0.043 Uiso calc R 1 0
C C30 0.6577(13) 0.23570(13) 0.3874(12) 0.0249(19) Uani d . 1 0
O O3 0.8893(10) 0.23628(10) 0.5368(10) 0.0515(18) Uani d . 1 0
H H3 0.9512 0.2233 0.5399 0.077 Uiso calc R 1 0
C C31 0.6470(14) 0.22709(12) 0.1855(13) 0.029(2) Uani d . 1 0
O O4 0.8017(11) 0.21414(11) 0.1883(11) 0.0571(19) Uani d . 1 0
C C32 0.4497(15) 0.23372(13) -0.0082(13) 0.036(2) Uani d . 1 0
H H32A 0.3154 0.2242 -0.0240 0.043 Uiso calc R 1 0
H H32B 0.4879 0.2302 -0.1246 0.043 Uiso calc R 1 0
C C33 0.3868(14) 0.25972(12) -0.0144(12) 0.0275(18) Uani d U 1 0
H H33A 0.2433 0.2627 -0.1367 0.033 Uiso calc R 1 0
H H33B 0.5086 0.2692 -0.0267 0.033 Uiso calc R 1 0
C C34 0.3552(13) 0.26759(12) 0.1794(11) 0.0187(15) Uani d U 1 0
C C35 0.3424(13) 0.29505(11) 0.1735(11) 0.0173(15) Uani d U 1 0
H H35 0.4811 0.3003 0.1561 0.021 Uiso calc R 1 0
C C36 0.1399(13) 0.30474(11) -0.0097(12) 0.0239(18) Uani d U 1 0
H H36A -0.0029 0.3008 0.0035 0.029 Uiso calc R 1 0
H H36B 0.1339 0.2972 -0.1350 0.029 Uiso calc R 1 0
C C37 0.1517(14) 0.33131(12) -0.0317(12) 0.026(2) Uani d . 1 0
H H37A 0.2804 0.3351 -0.0675 0.031 Uiso calc R 1 0
H H37B 0.0091 0.3367 -0.1449 0.031 Uiso calc R 1 0
C C38 0.1835(13) 0.34441(11) 0.1616(11) 0.0205(19) Uani d . 1 0
H H38 0.0482 0.3400 0.1881 0.025 Uiso calc R 1 0
C C39 0.1706(13) 0.37191(12) 0.1389(11) 0.0182(18) Uani d . 1 0
C C40 -0.0682(13) 0.37832(12) -0.0267(12) 0.028(2) Uani d . 1 0
H H40A -0.0795 0.3730 -0.1609 0.034 Uiso calc R 1 0
H H40B -0.1861 0.3700 0.0018 0.034 Uiso calc R 1 0
C C41 -0.1181(14) 0.40456(12) -0.0376(13) 0.033(2) Uani d . 1 0
H H41A -0.2746 0.4076 -0.1420 0.040 Uiso calc R 1 0
H H41B -0.0093 0.4130 -0.0778 0.040 Uiso calc R 1 0
C C42 -0.0955(14) 0.41349(13) 0.1714(13) 0.036(2) Uani d . 1 0
H H42A -0.1224 0.4305 0.1625 0.043 Uiso calc R 1 0
H H42B -0.2156 0.4061 0.2033 0.043 Uiso calc R 1 0
C C43 0.1355(13) 0.40857(12) 0.3442(12) 0.024(2) Uani d . 1 0
C C44 0.1912(13) 0.38201(12) 0.3461(12) 0.0216(19) Uani d . 1 0
H H44 0.0688 0.3740 0.3728 0.026 Uiso calc R 1 0
C C45 0.4146(13) 0.37456(12) 0.5217(12) 0.027(2) Uani d . 1 0
H H45A 0.4274 0.3820 0.6497 0.033 Uiso calc R 1 0
H H45B 0.5456 0.3798 0.4944 0.033 Uiso calc R 1 0
C C46 0.4217(14) 0.34792(12) 0.5456(12) 0.027(2) Uani d . 1 0
H H46A 0.2976 0.3431 0.5840 0.033 Uiso calc R 1 0
H H46B 0.5687 0.3435 0.6582 0.033 Uiso calc R 1 0
C C47 0.3952(12) 0.33463(11) 0.3490(11) 0.0167(17) Uani d . 1 0
C C48 0.3570(12) 0.30739(11) 0.3748(11) 0.0161(16) Uani d U 1 0
C C49 0.5583(13) 0.29709(11) 0.5616(11) 0.024(2) Uani d . 1 0
H H49A 0.7033 0.3030 0.5631 0.029 Uiso calc R 1 0
H H49B 0.5479 0.3027 0.6871 0.029 Uiso calc R 1 0
C C50 0.5657(14) 0.27055(12) 0.5658(11) 0.0236(19) Uani d . 1 0
H H50A 0.4286 0.2644 0.5781 0.028 Uiso calc R 1 0
H H50B 0.7026 0.2652 0.6852 0.028 Uiso calc R 1 0
C C51 0.5737(13) 0.26148(11) 0.3691(11) 0.0200(16) Uani d U 1 0
H H51 0.6969 0.2708 0.3541 0.024 Uiso calc R 1 0
C C52 0.5191(16) 0.21872(13) 0.4547(14) 0.045(3) Uani d . 1 0
H H52A 0.5911 0.2033 0.4783 0.067 Uiso calc R 1 0
H H52B 0.3632 0.2176 0.3479 0.067 Uiso calc R 1 0
H H52C 0.5145 0.2244 0.5810 0.067 Uiso calc R 1 0
C C53 0.1367(13) 0.25633(12) 0.1725(13) 0.0317(19) Uani d U 1 0
H H53A 0.1262 0.2403 0.1236 0.048 Uiso calc R 1 0
H H53B 0.0036 0.2652 0.0800 0.048 Uiso calc R 1 0
H H53C 0.1404 0.2563 0.3096 0.048 Uiso calc R 1 0
C C54 0.3513(14) 0.38123(13) 0.0706(13) 0.035(2) Uani d . 1 0
H H54A 0.3017 0.3963 0.0035 0.052 Uiso calc R 1 0
H H54B 0.3699 0.3702 -0.0250 0.052 Uiso calc R 1 0
H H54C 0.4973 0.3831 0.1899 0.052 Uiso calc R 1 0
C C55 0.1109(14) 0.41428(13) 0.5426(13) 0.032(2) Uani d . 1 0
H H55A 0.0353 0.4294 0.5286 0.048 Uiso calc R 1 0
H H55B 0.2626 0.4149 0.6564 0.048 Uiso calc R 1 0
H H55C 0.0191 0.4022 0.5687 0.048 Uiso calc R 1 0
C C56 0.3179(13) 0.42516(12) 0.3354(13) 0.032(2) Uani d . 1 0
H H56A 0.2803 0.4412 0.3566 0.048 Uiso calc R 1 0
H H56B 0.3223 0.4239 0.2018 0.048 Uiso calc R 1 0
H H56C 0.4675 0.4210 0.4423 0.048 Uiso calc R 1 0
C C57 0.6213(13) 0.33865(12) 0.3247(13) 0.028(2) Uani d . 1 0
H H57A 0.5946 0.3360 0.1824 0.042 Uiso calc R 1 0
H H57B 0.7382 0.3278 0.4129 0.042 Uiso calc R 1 0
H H57C 0.6735 0.3547 0.3633 0.042 Uiso calc R 1 0
C C58 0.1398(13) 0.30336(12) 0.4067(13) 0.029(2) Uani d . 1 0
H H58A 0.1397 0.2874 0.4553 0.044 Uiso calc R 1 0
H H58B 0.0058 0.3056 0.2774 0.044 Uiso calc R 1 0
H H58C 0.1346 0.3144 0.5080 0.044 Uiso calc R 1 0
O O5 1.1056(14) 0.19142(14) 0.5664(13) 0.094(3) Uani d . 1 2

loop_
_atom_site_aniso_label
_atom_site_aniso_U_11
_atom_site_aniso_U_22
_atom_site_aniso_U_33
_atom_site_aniso_U_12
_atom_site_aniso_U_13
_atom_site_aniso_U_23
C1 0.022(5) 0.026(4) 0.025(5) 0.003(3) 0.009(4) -0.003(4)
O1 0.055(4) 0.029(3) 0.046(4) 0.014(3) 0.036(3) -0.002(3)
C2 0.017(5) 0.012(4) 0.048(6) -0.001(3) 0.009(4) 0.008(4)
O2 0.036(4) 0.034(3) 0.056(5) 0.006(3) 0.017(3) 0.002(3)
C3 0.042(6) 0.022(4) 0.028(6) 0.001(4) 0.004(4) 0.000(4)
C4 0.038(5) 0.022(4) 0.020(5) 0.004(4) 0.007(4) 0.001(4)
C5 0.028(5) 0.021(4) 0.011(5) 0.006(3) 0.009(4) 0.004(3)
C6 0.032(5) 0.019(4) 0.021(5) -0.005(3) 0.017(4) 0.002(3)
C7 0.037(5) 0.025(4) 0.012(5) 0.004(4) 0.003(4) 0.003(4)
C8 0.046(5) 0.022(4) 0.015(5) 0.002(4) 0.016(4) 0.004(3)
C9 0.025(4) 0.023(4) 0.014(5) -0.005(3) 0.013(4) 0.001(3)
C10 0.024(4) 0.018(4) 0.009(5) -0.009(3) 0.007(4) 0.002(3)
C11 0.034(5) 0.021(4) 0.013(5) -0.004(3) 0.009(4) -0.002(3)
C12 0.038(5) 0.021(4) 0.019(5) -0.003(4) 0.020(4) -0.002(4)
C13 0.033(5) 0.021(4) 0.019(5) -0.004(3) 0.013(4) -0.001(3)
C14 0.021(5) 0.023(4) 0.021(5) -0.001(3) 0.006(4) -0.003(4)
C15 0.022(4) 0.019(4) 0.022(5) -0.002(3) 0.012(4) 0.000(3)
C16 0.035(5) 0.023(4) 0.030(6) 0.000(4) 0.017(4) 0.004(4)
C17 0.034(5) 0.015(4) 0.033(6) 0.007(3) 0.021(4) 0.000(4)
C18 0.018(4) 0.017(4) 0.016(5) -0.003(3) 0.006(4) 0.001(3)
C19 0.026(5) 0.021(4) 0.007(5) 0.003(3) 0.010(4) -0.003(3)
C20 0.028(5) 0.025(4) 0.021(5) 0.004(4) 0.006(4) 0.002(4)
C21 0.038(5) 0.020(4) 0.026(5) 0.001(4) 0.020(4) -0.010(3)
C22 0.022(5) 0.025(4) 0.017(5) 0.000(3) 0.010(4) -0.001(3)
C23 0.037(5) 0.023(4) 0.045(6) -0.005(4) 0.021(5) -0.005(4)
C24 0.039(5) 0.023(4) 0.010(5) 0.000(3) 0.011(4) 0.004(3)
C25 0.033(5) 0.026(4) 0.018(5) 0.002(4) 0.011(4) 0.002(4)
C26 0.040(5) 0.022(4) 0.029(6) 0.001(4) 0.014(5) 0.003(4)
C27 0.046(6) 0.018(4) 0.021(5) 0.005(4) 0.010(4) -0.004(4)
C28 0.025(5) 0.029(4) 0.024(5) -0.004(3) 0.017(4) -0.005(4)
C29 0.024(5) 0.024(4) 0.044(6) -0.003(3) 0.018(4) 0.002(4)
C30 0.029(5) 0.026(4) 0.025(5) 0.012(4) 0.016(4) 0.000(4)
O3 0.050(4) 0.035(3) 0.056(5) 0.024(3) 0.009(4) -0.005(3)
C31 0.040(6) 0.016(4) 0.037(6) 0.007(4) 0.023(5) -0.002(4)
O4 0.059(5) 0.038(4) 0.086(6) 0.009(3) 0.041(4) -0.002(4)
C32 0.055(6) 0.028(4) 0.029(6) 0.000(4) 0.022(5) 0.000(4)
C33 0.043(5) 0.024(4) 0.015(4) 0.005(4) 0.011(4) -0.002(3)
C34 0.030(4) 0.018(3) 0.006(4) 0.002(3) 0.005(3) 0.002(3)
C35 0.024(4) 0.020(3) 0.004(4) 0.004(3) 0.003(3) -0.002(3)
C36 0.031(4) 0.017(4) 0.014(4) 0.003(3) -0.001(3) -0.001(3)
C37 0.031(5) 0.026(4) 0.009(5) 0.006(4) -0.004(4) -0.005(3)
C38 0.019(4) 0.020(4) 0.014(5) 0.004(3) -0.001(4) 0.002(3)
C39 0.026(5) 0.020(4) 0.006(5) 0.000(3) 0.005(4) -0.001(3)
C40 0.035(5) 0.018(4) 0.016(5) 0.004(4) -0.005(4) -0.002(3)
C41 0.036(5) 0.024(4) 0.028(6) 0.006(4) 0.002(4) 0.000(4)
C42 0.033(5) 0.019(4) 0.051(7) -0.001(4) 0.013(5) 0.003(4)
C43 0.038(5) 0.019(4) 0.014(5) 0.005(4) 0.011(4) 0.002(3)
C44 0.024(4) 0.013(4) 0.027(5) -0.003(3) 0.009(4) -0.004(3)
C45 0.031(5) 0.021(4) 0.021(5) 0.000(3) 0.003(4) -0.007(4)
C46 0.027(5) 0.024(4) 0.021(5) 0.005(3) 0.000(4) -0.002(3)
C47 0.022(4) 0.018(4) 0.006(5) 0.003(3) 0.001(4) -0.005(3)
C48 0.017(4) 0.019(3) 0.008(4) -0.003(3) 0.001(3) -0.003(3)
C49 0.038(5) 0.021(4) 0.007(5) 0.005(4) 0.003(4) -0.005(3)
C50 0.031(5) 0.028(4) 0.010(5) 0.005(4) 0.006(4) 0.001(3)
C51 0.034(4) 0.016(3) 0.012(4) 0.003(3) 0.012(3) -0.001(3)
C52 0.082(8) 0.021(4) 0.036(6) 0.007(5) 0.030(6) 0.002(4)
C53 0.038(4) 0.021(4) 0.035(6) 0.002(3) 0.014(4) -0.002(4)
C54 0.048(6) 0.024(4) 0.041(6) -0.003(4) 0.028(5) 0.000(4)
C55 0.046(6) 0.023(4) 0.033(6) 0.003(4) 0.022(5) 0.002(4)
C56 0.038(5) 0.016(4) 0.039(6) -0.004(4) 0.014(5) -0.004(4)
C57 0.027(5) 0.025(4) 0.033(6) 0.003(4) 0.015(4) -0.001(4)
C58 0.037(5) 0.020(4) 0.030(6) 0.008(4) 0.014(4) -0.001(4)
O5 0.109(7) 0.076(5) 0.115(7) 0.010(5) 0.065(6) 0.010(5)

loop_
_atom_type_symbol
_atom_type_description
_atom_type_scat_dispersion_real
_atom_type_scat_dispersion_imag
_atom_type_scat_source
C C 0.0033 0.0000 'International Tables Vol C Tables 4.2.6.8 and 6.1.1.4'
H H 0.0000 0.0000 'International Tables Vol C Tables 4.2.6.8 and 6.1.1.4'
O O 0.0106 0.0000 'International Tables Vol C Tables 4.2.6.8 and 6.1.1.4'

loop_
_geom_angle_atom_site_label_1
_geom_angle_atom_site_label_2
_geom_angle_atom_site_label_3
_geom_angle
O1 C1 C2 109.0(6)
O1 C1 C23 108.3(6)
C2 C1 C23 108.7(6)
O1 C1 C22 106.1(6)
C2 C1 C22 108.4(6)
C23 C1 C22 116.1(6)
C1 O1 H1 109.5
O2 C2 C3 123.0(7)
O2 C2 C1 119.5(8)
C3 C2 C1 117.5(7)
C2 C3 C4 111.7(7)
C2 C3 H3A 109.3
C4 C3 H3A 109.3
C2 C3 H3B 109.3
C4 C3 H3B 109.3
H3A C3 H3B 107.9
C3 C4 C5 113.3(6)
C3 C4 H4A 108.9
C5 C4 H4A 108.9
C3 C4 H4B 108.9
C5 C4 H4B 108.9
H4A C4 H4B 107.7
C22 C5 C24 114.5(6)
C22 C5 C4 107.7(6)
C24 C5 C4 106.3(6)
C22 C5 C6 106.9(6)
C24 C5 C6 113.0(6)
C4 C5 C6 108.2(6)
C7 C6 C5 114.3(6)
C7 C6 C19 109.1(6)
C5 C6 C19 116.4(6)
C7 C6 H6 105.3
C5 C6 H6 105.3
C19 C6 H6 105.3
C6 C7 C8 112.9(6)
C6 C7 H7A 109.0
C8 C7 H7A 109.0
C6 C7 H7B 109.0
C8 C7 H7B 109.0
H7A C7 H7B 107.8
C9 C8 C7 112.5(6)
C9 C8 H8A 109.1
C7 C8 H8A 109.1
C9 C8 H8B 109.1
C7 C8 H8B 109.1
H8A C8 H8B 107.8
C8 C9 C18 109.2(6)
C8 C9 C10 113.8(6)
C18 C9 C10 117.0(6)
C8 C9 H9 105.2
C18 C9 H9 105.2
C10 C9 H9 105.2
C25 C10 C11 108.0(6)
C25 C10 C15 113.4(6)
C11 C10 C15 107.0(6)
C25 C10 C9 112.5(6)
C11 C10 C9 108.6(6)
C15 C10 C9 107.0(5)
C12 C11 C10 113.7(6)
C12 C11 H11A 108.8
C10 C11 H11A 108.8
C12 C11 H11B 108.8
C10 C11 H11B 108.8
H11A C11 H11B 107.7
C13 C12 C11 111.4(6)
C13 C12 H12A 109.4
C11 C12 H12A 109.4
C13 C12 H12B 109.4
C11 C12 H12B 109.4
H12A C12 H12B 108.0
C12 C13 C14 114.4(6)
C12 C13 H13A 108.7
C14 C13 H13A 108.7
C12 C13 H13B 108.7
C14 C13 H13B 108.7
H13A C13 H13B 107.6
C13 C14 C27 106.7(6)
C13 C14 C26 111.1(6)
C27 C14 C26 107.6(6)
C13 C14 C15 108.6(6)
C27 C14 C15 108.3(6)
C26 C14 C15 114.1(6)
C16 C15 C10 110.8(6)
C16 C15 C14 114.2(6)
C10 C15 C14 116.4(6)
C16 C15 H15 104.7
C10 C15 H15 104.7
C14 C15 H15 104.7
C15 C16 C17 110.7(6)
C15 C16 H16A 109.5
C17 C16 H16A 109.5
C15 C16 H16B 109.5
C17 C16 H16B 109.5
H16A C16 H16B 108.1
C16 C17 C18 114.3(6)
C16 C17 H17A 108.7
C18 C17 H17A 108.7
C16 C17 H17B 108.7
C18 C17 H17B 108.7
H17A C17 H17B 107.6
C28 C18 C17 107.3(6)
C28 C18 C9 112.1(6)
C17 C18 C9 108.0(6)
C28 C18 C19 111.2(6)
C17 C18 C19 110.0(5)
C9 C18 C19 108.2(5)
C29 C19 C20 106.5(6)
C29 C19 C6 111.6(6)
C20 C19 C6 108.9(6)
C29 C19 C18 112.0(5)
C20 C19 C18 110.1(6)
C6 C19 C18 107.7(5)
C19 C20 C21 113.2(6)
C19 C20 H20A 108.9
C21 C20 H20A 108.9
C19 C20 H20B 108.9
C21 C20 H20B 108.9
H20A C20 H20B 107.7
C22 C21 C20 109.7(6)
C22 C21 H21A 109.7
C20 C21 H21A 109.7
C22 C21 H21B 109.7
C20 C21 H21B 109.7
H21A C21 H21B 108.2
C5 C22 C21 111.5(6)
C5 C22 C1 117.8(6)
C21 C22 C1 111.7(6)
C5 C22 H22 104.9
C21 C22 H22 104.9
C1 C22 H22 104.9
C1 C23 H23A 109.5
C1 C23 H23B 109.5
H23A C23 H23B 109.5
C1 C23 H23C 109.5
H23A C23 H23C 109.5
H23B C23 H23C 109.5
C5 C24 H24A 109.5
C5 C24 H24B 109.5
H24A C24 H24B 109.5
C5 C24 H24C 109.5
H24A C24 H24C 109.5
H24B C24 H24C 109.5
C10 C25 H25A 109.5
C10 C25 H25B 109.5
H25A C25 H25B 109.5
C10 C25 H25C 109.5
H25A C25 H25C 109.5
H25B C25 H25C 109.5
C14 C26 H26A 109.5
C14 C26 H26B 109.5
H26A C26 H26B 109.5
C14 C26 H26C 109.5
H26A C26 H26C 109.5
H26B C26 H26C 109.5
C14 C27 H27A 109.5
C14 C27 H27B 109.5
H27A C27 H27B 109.5
C14 C27 H27C 109.5
H27A C27 H27C 109.5
H27B C27 H27C 109.5
C18 C28 H28A 109.5
C18 C28 H28B 109.5
H28A C28 H28B 109.5
C18 C28 H28C 109.5
H28A C28 H28C 109.5
H28B C28 H28C 109.5
C19 C29 H29A 109.5
C19 C29 H29B 109.5
H29A C29 H29B 109.5
C19 C29 H29C 109.5
H29A C29 H29C 109.5
H29B C29 H29C 109.5
O3 C30 C31 110.3(6)
O3 C30 C52 109.7(7)
C31 C30 C52 107.4(7)
O3 C30 C51 104.9(6)
C31 C30 C51 110.7(6)
C52 C30 C51 113.8(6)
C30 O3 H3 109.5
O4 C31 C32 122.2(8)
O4 C31 C30 117.9(8)
C32 C31 C30 119.8(7)
C31 C32 C33 112.6(7)
C31 C32 H32A 109.1
C33 C32 H32A 109.1
C31 C32 H32B 109.1
C33 C32 H32B 109.1
H32A C32 H32B 107.8
C32 C33 C34 112.6(6)
C32 C33 H33A 109.1
C34 C33 H33A 109.1
C32 C33 H33B 109.1
C34 C33 H33B 109.1
H33A C33 H33B 107.8
C53 C34 C51 114.8(6)
C53 C34 C33 108.1(6)
C51 C34 C33 108.5(6)
C53 C34 C35 112.6(6)
C51 C34 C35 105.7(6)
C33 C34 C35 106.8(6)
C36 C35 C34 113.9(6)
C36 C35 C48 109.5(6)
C34 C35 C48 116.1(6)
C36 C35 H35 105.4
C34 C35 H35 105.4
C48 C35 H35 105.4
C35 C36 C37 113.0(6)
C35 C36 H36A 109.0
C37 C36 H36A 109.0
C35 C36 H36B 109.0
C37 C36 H36B 109.0
H36A C36 H36B 107.8
C38 C37 C36 112.9(6)
C38 C37 H37A 109.0
C36 C37 H37A 109.0
C38 C37 H37B 109.0
C36 C37 H37B 109.0
H37A C37 H37B 107.8
C37 C38 C47 110.4(6)
C37 C38 C39 114.6(6)
C47 C38 C39 115.8(6)
C37 C38 H38 104.9
C47 C38 H38 104.9
C39 C38 H38 104.9
C54 C39 C40 108.1(6)
C54 C39 C44 114.0(6)
C40 C39 C44 108.1(6)
C54 C39 C38 111.5(6)
C40 C39 C38 108.0(6)
C44 C39 C38 107.0(6)
C41 C40 C39 113.1(6)
C41 C40 H40A 109.0
C39 C40 H40A 109.0
C41 C40 H40B 109.0
C39 C40 H40B 109.0
H40A C40 H40B 107.8
C40 C41 C42 110.1(7)
C40 C41 H41A 109.6
C42 C41 H41A 109.6
C40 C41 H41B 109.6
C42 C41 H41B 109.6
H41A C41 H41B 108.2
C43 C42 C41 113.7(7)
C43 C42 H42A 108.8
C41 C42 H42A 108.8
C43 C42 H42B 108.8
C41 C42 H42B 108.8
H42A C42 H42B 107.7
C42 C43 C56 110.8(6)
C42 C43 C55 106.2(7)
C56 C43 C55 106.5(6)
C42 C43 C44 109.3(6)
C56 C43 C44 115.4(6)
C55 C43 C44 108.2(6)
C45 C44 C39 111.4(6)
C45 C44 C43 114.4(6)
C39 C44 C43 115.3(6)
C45 C44 H44 104.8
C39 C44 H44 104.8
C43 C44 H44 104.8
C44 C45 C46 110.2(6)
C44 C45 H45A 109.6
C46 C45 H45A 109.6
C44 C45 H45B 109.6
C46 C45 H45B 109.6
H45A C45 H45B 108.1
C45 C46 C47 113.5(6)
C45 C46 H46A 108.9
C47 C46 H46A 108.9
C45 C46 H46B 108.9
C47 C46 H46B 108.9
H46A C46 H46B 107.7
C57 C47 C46 106.2(6)
C57 C47 C38 111.5(6)
C46 C47 C38 109.6(6)
C57 C47 C48 110.7(5)
C46 C47 C48 109.6(6)
C38 C47 C48 109.2(5)
C58 C48 C49 107.3(6)
C58 C48 C35 111.3(6)
C49 C48 C35 109.6(5)
C58 C48 C47 111.0(5)
C49 C48 C47 111.1(6)
C35 C48 C47 106.4(6)
C50 C49 C48 114.1(6)
C50 C49 H49A 108.7
C48 C49 H49A 108.7
C50 C49 H49B 108.7
C48 C49 H49B 108.7
H49A C49 H49B 107.6
C49 C50 C51 109.5(6)
C49 C50 H50A 109.8
C51 C50 H50A 109.8
C49 C50 H50B 109.8
C51 C50 H50B 109.8
H50A C50 H50B 108.2
C50 C51 C34 112.0(6)
C50 C51 C30 112.8(6)
C34 C51 C30 116.5(6)
C50 C51 H51 104.7
C34 C51 H51 104.7
C30 C51 H51 104.7
C30 C52 H52A 109.5
C30 C52 H52B 109.5
H52A C52 H52B 109.5
C30 C52 H52C 109.5
H52A C52 H52C 109.5
H52B C52 H52C 109.5
C34 C53 H53A 109.5
C34 C53 H53B 109.5
H53A C53 H53B 109.5
C34 C53 H53C 109.5
H53A C53 H53C 109.5
H53B C53 H53C 109.5
C39 C54 H54A 109.5
C39 C54 H54B 109.5
H54A C54 H54B 109.5
C39 C54 H54C 109.5
H54A C54 H54C 109.5
H54B C54 H54C 109.5
C43 C55 H55A 109.5
C43 C55 H55B 109.5
H55A C55 H55B 109.5
C43 C55 H55C 109.5
H55A C55 H55C 109.5
H55B C55 H55C 109.5
C43 C56 H56A 109.5
C43 C56 H56B 109.5
H56A C56 H56B 109.5
C43 C56 H56C 109.5
H56A C56 H56C 109.5
H56B C56 H56C 109.5
C47 C57 H57A 109.5
C47 C57 H57B 109.5
H57A C57 H57B 109.5
C47 C57 H57C 109.5
H57A C57 H57C 109.5
H57B C57 H57C 109.5
C48 C58 H58A 109.5
C48 C58 H58B 109.5
H58A C58 H58B 109.5
C48 C58 H58C 109.5
H58A C58 H58C 109.5
H58B C58 H58C 109.5

loop_
_geom_bond_atom_site_label_1
_geom_bond_atom_site_label_2
_geom_bond_distance
C1 O1 1.437(9)
C1 C2 1.509(11)
C1 C23 1.526(10)
C1 C22 1.563(10)
O1 H1 0.8400
C2 O2 1.238(9)
C2 C3 1.501(11)
C3 C4 1.533(10)
C3 H3A 0.9900
C3 H3B 0.9900
C4 C5 1.550(10)
C4 H4A 0.9900
C4 H4B 0.9900
C5 C22 1.519(10)
C5 C24 1.548(10)
C5 C6 1.570(9)
C6 C7 1.527(10)
C6 C19 1.572(10)
C6 H6 1.0000
C7 C8 1.537(9)
C7 H7A 0.9900
C7 H7B 0.9900
C8 C9 1.535(10)
C8 H8A 0.9900
C8 H8B 0.9900
C9 C18 1.563(10)
C9 C10 1.568(9)
C9 H9 1.0000
C10 C25 1.539(9)
C10 C11 1.543(10)
C10 C15 1.562(10)
C11 C12 1.526(9)
C11 H11A 0.9900
C11 H11B 0.9900
C12 C13 1.523(10)
C12 H12A 0.9900
C12 H12B 0.9900
C13 C14 1.532(10)
C13 H13A 0.9900
C13 H13B 0.9900
C14 C27 1.537(10)
C14 C26 1.547(10)
C14 C15 1.565(9)
C15 C16 1.527(10)
C15 H15 1.0000
C16 C17 1.531(9)
C16 H16A 0.9900
C16 H16B 0.9900
C17 C18 1.549(10)
C17 H17A 0.9900
C17 H17B 0.9900
C18 C28 1.526(10)
C18 C19 1.615(9)
C19 C29 1.528(10)
C19 C20 1.544(10)
C20 C21 1.551(9)
C20 H20A 0.9900
C20 H20B 0.9900
C21 C22 1.534(10)
C21 H21A 0.9900
C21 H21B 0.9900
C22 H22 1.0000
C23 H23A 0.9800
C23 H23B 0.9800
C23 H23C 0.9800
C24 H24A 0.9800
C24 H24B 0.9800
C24 H24C 0.9800
C25 H25A 0.9800
C25 H25B 0.9800
C25 H25C 0.9800
C26 H26A 0.9800
C26 H26B 0.9800
C26 H26C 0.9800
C27 H27A 0.9800
C27 H27B 0.9800
C27 H27C 0.9800
C28 H28A 0.9800
C28 H28B 0.9800
C28 H28C 0.9800
C29 H29A 0.9800
C29 H29B 0.9800
C29 H29C 0.9800
C30 O3 1.430(9)
C30 C31 1.514(11)
C30 C52 1.533(11)
C30 C51 1.564(10)
O3 H3 0.8400
C31 O4 1.238(9)
C31 C32 1.494(11)
C32 C33 1.544(10)
C32 H32A 0.9900
C32 H32B 0.9900
C33 C34 1.563(10)
C33 H33A 0.9900
C33 H33B 0.9900
C34 C53 1.531(10)
C34 C51 1.539(10)
C34 C35 1.580(9)
C35 C36 1.523(9)
C35 C48 1.585(9)
C35 H35 1.0000
C36 C37 1.541(9)
C36 H36A 0.9900
C36 H36B 0.9900
C37 C38 1.523(10)
C37 H37A 0.9900
C37 H37B 0.9900
C38 C47 1.570(9)
C38 C39 1.587(9)
C38 H38 1.0000
C39 C54 1.538(10)
C39 C40 1.547(10)
C39 C44 1.558(10)
C40 C41 1.537(9)
C40 H40A 0.9900
C40 H40B 0.9900
C41 C42 1.542(12)
C41 H41A 0.9900
C41 H41B 0.9900
C42 C43 1.516(10)
C42 H42A 0.9900
C42 H42B 0.9900
C43 C56 1.535(10)
C43 C55 1.541(10)
C43 C44 1.567(9)
C44 C45 1.529(10)
C44 H44 1.0000
C45 C46 1.539(9)
C45 H45A 0.9900
C45 H45B 0.9900
C46 C47 1.558(9)
C46 H46A 0.9900
C46 H46B 0.9900
C47 C57 1.556(10)
C47 C48 1.608(9)
C48 C58 1.529(10)
C48 C49 1.545(10)
C49 C50 1.527(9)
C49 H49A 0.9900
C49 H49B 0.9900
C50 C51 1.534(10)
C50 H50A 0.9900
C50 H50B 0.9900
C51 H51 1.0000
C52 H52A 0.9800
C52 H52B 0.9800
C52 H52C 0.9800
C53 H53A 0.9800
C53 H53B 0.9800
C53 H53C 0.9800
C54 H54A 0.9800
C54 H54B 0.9800
C54 H54C 0.9800
C55 H55A 0.9800
C55 H55B 0.9800
C55 H55C 0.9800
C56 H56A 0.9800
C56 H56B 0.9800
C56 H56C 0.9800
C57 H57A 0.9800
C57 H57B 0.9800
C57 H57C 0.9800
C58 H58A 0.9800
C58 H58B 0.9800
C58 H58C 0.9800

loop_
_geom_hbond_atom_site_label_D
_geom_hbond_atom_site_label_H
_geom_hbond_atom_site_label_A
_geom_hbond_distance_DH
_geom_hbond_distance_HA
_geom_hbond_distance_DA
_geom_hbond_angle_DHA
O1 H1 O4 0.84 2.19 2.978(8) 156.4
O3 H3 O5 0.84 2.06 2.896(9) 176.4

loop_
_geom_torsion_atom_site_label_1
_geom_torsion_atom_site_label_2
_geom_torsion_atom_site_label_3
_geom_torsion_atom_site_label_4
_geom_torsion
O1 C1 C2 O2 17.6(9)
C23 C1 C2 O2 -100.3(8)
C22 C1 C2 O2 132.7(7)
O1 C1 C2 C3 -161.4(6)
C23 C1 C2 C3 80.7(8)
C22 C1 C2 C3 -46.2(9)
O2 C2 C3 C4 -128.5(8)
C1 C2 C3 C4 50.4(9)
C2 C3 C4 C5 -53.1(9)
C3 C4 C5 C22 53.5(9)
C3 C4 C5 C24 -69.6(8)
C3 C4 C5 C6 168.8(7)
C22 C5 C6 C7 177.2(6)
C24 C5 C6 C7 -56.0(9)
C4 C5 C6 C7 61.4(8)
C22 C5 C6 C19 -54.2(8)
C24 C5 C6 C19 72.7(8)
C4 C5 C6 C19 -169.9(6)
C5 C6 C7 C8 -170.9(6)
C19 C6 C7 C8 56.8(8)
C6 C7 C8 C9 -55.0(9)
C7 C8 C9 C18 56.1(8)
C7 C8 C9 C10 -171.1(6)
C8 C9 C10 C25 -57.9(8)
C18 C9 C10 C25 71.1(8)
C8 C9 C10 C11 61.7(8)
C18 C9 C10 C11 -169.3(6)
C8 C9 C10 C15 176.9(6)
C18 C9 C10 C15 -54.1(8)
C25 C10 C11 C12 -67.9(8)
C15 C10 C11 C12 54.5(8)
C9 C10 C11 C12 169.7(6)
C10 C11 C12 C13 -56.7(8)
C11 C12 C13 C14 54.3(8)
C12 C13 C14 C27 -167.0(6)
C12 C13 C14 C26 75.9(8)
C12 C13 C14 C15 -50.4(8)
C25 C10 C15 C16 -67.1(7)
C11 C10 C15 C16 173.9(6)
C9 C10 C15 C16 57.6(7)
C25 C10 C15 C14 65.6(8)
C11 C10 C15 C14 -53.4(8)
C9 C10 C15 C14 -169.7(6)
C13 C14 C15 C16 -177.2(6)
C27 C14 C15 C16 -61.6(8)
C26 C14 C15 C16 58.2(9)
C13 C14 C15 C10 51.7(8)
C27 C14 C15 C10 167.3(6)
C26 C14 C15 C10 -72.9(9)
C10 C15 C16 C17 -61.2(8)
C14 C15 C16 C17 165.0(6)
C15 C16 C17 C18 57.7(9)
C16 C17 C18 C28 71.4(8)
C16 C17 C18 C9 -49.6(8)
C16 C17 C18 C19 -167.5(6)
C8 C9 C18 C28 62.8(7)
C10 C9 C18 C28 -68.3(8)
C8 C9 C18 C17 -179.2(5)
C10 C9 C18 C17 49.6(8)
C8 C9 C18 C19 -60.2(7)
C10 C9 C18 C19 168.6(6)
C7 C6 C19 C29 63.0(7)
C5 C6 C19 C29 -68.2(8)
C7 C6 C19 C20 -179.8(6)
C5 C6 C19 C20 49.0(8)
C7 C6 C19 C18 -60.4(7)
C5 C6 C19 C18 168.4(6)
C28 C18 C19 C29 176.3(6)
C17 C18 C19 C29 57.7(8)
C9 C18 C19 C29 -60.1(7)
C28 C18 C19 C20 58.1(8)
C17 C18 C19 C20 -60.6(7)
C9 C18 C19 C20 -178.3(6)
C28 C18 C19 C6 -60.5(7)
C17 C18 C19 C6 -179.2(6)
C9 C18 C19 C6 63.1(7)
C29 C19 C20 C21 71.3(8)
C6 C19 C20 C21 -49.2(8)
C18 C19 C20 C21 -167.0(6)
C19 C20 C21 C22 57.3(8)
C24 C5 C22 C21 -66.2(8)
C4 C5 C22 C21 175.9(6)
C6 C5 C22 C21 59.7(8)
C24 C5 C22 C1 64.8(8)
C4 C5 C22 C1 -53.1(8)
C6 C5 C22 C1 -169.2(6)
C20 C21 C22 C5 -63.2(8)
C20 C21 C22 C1 162.7(6)
O1 C1 C22 C5 166.1(6)
C2 C1 C22 C5 49.0(9)
C23 C1 C22 C5 -73.5(9)
O1 C1 C22 C21 -63.0(8)
C2 C1 C22 C21 180.0(7)
C23 C1 C22 C21 57.4(9)
O3 C30 C31 O4 26.7(10)
C52 C30 C31 O4 -92.9(8)
C51 C30 C31 O4 142.3(7)
O3 C30 C31 C32 -155.2(7)
C52 C30 C31 C32 85.2(8)
C51 C30 C31 C32 -39.6(10)
O4 C31 C32 C33 -137.7(8)
C30 C31 C32 C33 44.3(10)
C31 C32 C33 C34 -51.2(10)
C32 C33 C34 C53 -69.9(8)
C32 C33 C34 C51 55.1(8)
C32 C33 C34 C35 168.6(6)
C53 C34 C35 C36 -56.1(9)
C51 C34 C35 C36 177.9(6)
C33 C34 C35 C36 62.5(8)
C53 C34 C35 C48 72.5(8)
C51 C34 C35 C48 -53.5(8)
C33 C34 C35 C48 -168.9(6)
C34 C35 C36 C37 -170.6(6)
C48 C35 C36 C37 57.5(8)
C35 C36 C37 C38 -53.4(9)
C36 C37 C38 C47 53.2(8)
C36 C37 C38 C39 -173.9(6)
C37 C38 C39 C54 -58.3(9)
C47 C38 C39 C54 72.0(8)
C37 C38 C39 C40 60.3(8)
C47 C38 C39 C40 -169.4(6)
C37 C38 C39 C44 176.5(6)
C47 C38 C39 C44 -53.2(8)
C54 C39 C40 C41 -69.2(9)
C44 C39 C40 C41 54.6(9)
C38 C39 C40 C41 170.1(7)
C39 C40 C41 C42 -57.2(9)
C40 C41 C42 C43 56.4(9)
C41 C42 C43 C56 75.4(8)
C41 C42 C43 C55 -169.4(6)
C41 C42 C43 C44 -52.9(9)
C54 C39 C44 C45 -64.9(8)
C40 C39 C44 C45 174.9(6)
C38 C39 C44 C45 58.8(8)
C54 C39 C44 C43 67.6(8)
C40 C39 C44 C43 -52.6(8)
C38 C39 C44 C43 -168.7(6)
C42 C43 C44 C45 -176.7(7)
C56 C43 C44 C45 57.6(9)
C55 C43 C44 C45 -61.5(9)
C42 C43 C44 C39 52.2(9)
C56 C43 C44 C39 -73.5(9)
C55 C43 C44 C39 167.4(6)
C39 C44 C45 C46 -62.6(8)
C43 C44 C45 C46 164.4(7)
C44 C45 C46 C47 57.5(9)
C45 C46 C47 C57 71.0(8)
C45 C46 C47 C38 -49.6(9)
C45 C46 C47 C48 -169.4(6)
C37 C38 C47 C57 63.8(7)
C39 C38 C47 C57 -68.5(8)
C37 C38 C47 C46 -178.8(6)
C39 C38 C47 C46 48.8(8)
C37 C38 C47 C48 -58.8(8)
C39 C38 C47 C48 168.9(6)
C36 C35 C48 C58 59.8(8)
C34 C35 C48 C58 -70.8(8)
C36 C35 C48 C49 178.4(6)
C34 C35 C48 C49 47.7(8)
C36 C35 C48 C47 -61.3(7)
C34 C35 C48 C47 168.0(6)
C57 C47 C48 C58 177.9(6)
C46 C47 C48 C58 61.0(8)
C38 C47 C48 C58 -59.0(8)
C57 C47 C48 C49 58.5(8)
C46 C47 C48 C49 -58.3(8)
C38 C47 C48 C49 -178.4(6)
C57 C47 C48 C35 -60.8(7)
C46 C47 C48 C35 -177.7(6)
C38 C47 C48 C35 62.3(7)
C58 C48 C49 C50 73.2(8)
C35 C48 C49 C50 -47.9(9)
C47 C48 C49 C50 -165.3(6)
C48 C49 C50 C51 56.6(9)
C49 C50 C51 C34 -64.2(8)
C49 C50 C51 C30 161.9(6)
C53 C34 C51 C50 -64.0(8)
C33 C34 C51 C50 175.0(6)
C35 C34 C51 C50 60.7(8)
C53 C34 C51 C30 68.0(8)
C33 C34 C51 C30 -53.0(8)
C35 C34 C51 C30 -167.3(6)
O3 C30 C51 C50 -64.9(8)
C31 C30 C51 C50 176.1(6)
C52 C30 C51 C50 55.0(9)
O3 C30 C51 C34 163.5(6)
C31 C30 C51 C34 44.5(9)
C52 C30 C51 C34 -76.6(9)

loop_
_cod_related_entry_id
_cod_related_entry_database
_cod_related_entry_code
1 ChemSpider 30655403
